data_7013596
loop_
_publ_author_name
'Kilian, Petr'
'Slawin, Alexandra M. Z.'
'Woollins, J. Derek'

_publ_section_title
;
 A structural study of 1,8-bis(dimethyl phosphonito) naphthalene and
 related crowded chalcogeno derivatives
;
_journal_issue 20
_journal_name_full 'Dalton Transactions'
_journal_page_first 3876
_journal_paper_doi 10.1039/b310392g
_journal_year 2003
_chemical_formula_sum 'C14 H18 O5 P2 Se'
_chemical_formula_weight 407.18
_chemical_name_systematic
;
?
;
_space_group_IT_number 14
_symmetry_cell_setting monoclinic
_symmetry_space_group_name_Hall '-P 2yn'
_symmetry_space_group_name_H-M 'P 1 21/n 1'
_atom_sites_solution_hydrogens geom
_atom_sites_solution_primary direct
_atom_sites_solution_secondary difmap
_audit_creation_method SHELXL-97
_cell_angle_alpha 90.00
_cell_angle_beta 109.215(4)
_cell_angle_gamma 90.00
_cell_formula_units_Z 4
_cell_length_a 9.115(2)
_cell_length_b 16.300(4)
_cell_length_c 12.078(3)
_cell_measurement_reflns_used 38
_cell_measurement_temperature 125(2)
_cell_measurement_theta_max 28
_cell_measurement_theta_min 12
_cell_volume 1694.5(7)
_computing_cell_refinement 'Bruker SMART'
_computing_data_collection 'Bruker SMART'
_computing_data_reduction 'Bruker SHELXTL'
_computing_molecular_graphics 'Bruker SHELXTL'
_computing_publication_material 'Bruker SHELXTL'
_computing_structure_refinement 'SHELXL-97 (Sheldrick, 1997)'
_computing_structure_solution 'SHELXS-97 (Sheldrick, 1990)'
_diffrn_ambient_temperature 125(2)
_diffrn_detector_area_resol_mean 0.83
_diffrn_measured_fraction_theta_full 0.975
_diffrn_measured_fraction_theta_max 0.975
_diffrn_measurement_device_type 'CCD area detector'
_diffrn_measurement_method 'phi and omega scans'
_diffrn_radiation_monochromator graphite
_diffrn_radiation_source 'fine-focus sealed tube'
_diffrn_radiation_type MoK\a
_diffrn_radiation_wavelength 0.71073
_diffrn_reflns_av_R_equivalents 0.1411
_diffrn_reflns_av_sigmaI/netI 0.1300
_diffrn_reflns_limit_h_max 8
_diffrn_reflns_limit_h_min -10
_diffrn_reflns_limit_k_max 18
_diffrn_reflns_limit_k_min -15
_diffrn_reflns_limit_l_max 13
_diffrn_reflns_limit_l_min -13
_diffrn_reflns_number 7215
_diffrn_reflns_theta_full 23.33
_diffrn_reflns_theta_max 23.33
_diffrn_reflns_theta_min 2.18
_exptl_absorpt_coefficient_mu 2.423
_exptl_absorpt_correction_T_max 1.00000
_exptl_absorpt_correction_T_min 0.648917
_exptl_absorpt_correction_type multi-scan
_exptl_crystal_colour colourless
_exptl_crystal_density_diffrn 1.596
_exptl_crystal_density_method 'not measured'
_exptl_crystal_description plate
_exptl_crystal_F_000 824
_exptl_crystal_size_max .14
_exptl_crystal_size_mid .1
_exptl_crystal_size_min .01
_refine_diff_density_max 0.564
_refine_diff_density_min -0.914
_refine_diff_density_rms 0.107
_refine_ls_extinction_coef 0.0019(5)
_refine_ls_extinction_expression Fc^*^=kFc[1+0.001xFc^2^\l^3^/sin(2\q)]^-1/4^
_refine_ls_extinction_method SHELXL
_refine_ls_goodness_of_fit_ref 0.916
_refine_ls_hydrogen_treatment mixed
_refine_ls_matrix_type full
_refine_ls_number_parameters 200
_refine_ls_number_reflns 2401
_refine_ls_number_restraints 0
_refine_ls_restrained_S_all 0.916
_refine_ls_R_factor_all 0.0942
_refine_ls_R_factor_gt 0.0464
_refine_ls_shift/su_max 0.006
_refine_ls_shift/su_mean 0.001
_refine_ls_structure_factor_coef Fsqd
_refine_ls_weighting_details 'calc w=1/[\s^2^(Fo^2^)+(0.0235P)^2^+0.0000P] where P=(Fo^2^+2Fc^2^)/3'
_refine_ls_weighting_scheme calc
_refine_ls_wR_factor_gt 0.0882
_refine_ls_wR_factor_ref 0.1021
_reflns_number_gt 1517
_reflns_number_total 2401
_reflns_threshold_expression >2sigma(I)
_cod_data_source_file b310392g.txt
_cod_data_source_block 9
_cod_depositor_comments
;
The following automatic conversions were performed:
'_symmetry_cell_setting' value 'Monoclinic' changed to 'monoclinic'
according to '/home/saulius/struct/CIF-dictionaries/cif_core.dic'
dictionary named 'cif_core.dic' version 2.4.1 from
2010-06-29.

'_exptl_absorpt_correction_type' value 'MULTISCAN' changed to
'multi-scan' according to
'/home/saulius/struct/CIF-dictionaries/cif_core.dic' dictionary named
'cif_core.dic' version 2.4.1 from 2010-06-29.

Automatic conversion script
Id: cif_fix_enum 1527 2010-12-29 10:47:43Z saulius 
;
_cod_original_cell_volume 1694.4(7)
_cod_original_sg_symbol_H-M P2(1)/n
_cod_database_code 7013596

loop_
_symmetry_equiv_pos_as_xyz
'x, y, z'
'-x+1/2, y+1/2, -z+1/2'
'-x, -y, -z'
'x-1/2, -y-1/2, z-1/2'

loop_
_atom_site_label
_atom_site_type_symbol
_atom_site_fract_x
_atom_site_fract_y
_atom_site_fract_z
_atom_site_U_iso_or_equiv
_atom_site_adp_type
_atom_site_occupancy
_atom_site_symmetry_multiplicity
_atom_site_calc_flag
_atom_site_refinement_flags
_atom_site_disorder_assembly
_atom_site_disorder_group
Se1 Se 0.33207(7) 0.90241(4) -0.48163(5) 0.0246(3) Uani 1 1 d . . .
P1 P 0.17737(18) 0.80497(9) -0.51320(13) 0.0169(4) Uani 1 1 d . . .
C1 C 0.2292(7) 0.7122(4) -0.4282(5) 0.0186(14) Uani 1 1 d . . .
C2 C 0.3457(7) 0.6706(4) -0.4556(5) 0.0221(15) Uani 1 1 d . . .
H2A H 0.4042 0.6994 -0.4953 0.026 Uiso 1 1 calc R . .
C3 C 0.3800(7) 0.5884(4) -0.4273(5) 0.0261(16) Uani 1 1 d . . .
H3A H 0.4650 0.5628 -0.4426 0.031 Uiso 1 1 calc R . .
C4 C 0.2914(7) 0.5458(4) -0.3780(5) 0.0248(16) Uani 1 1 d . . .
H4A H 0.3085 0.4886 -0.3655 0.030 Uiso 1 1 calc R . .
C5 C 0.1732(7) 0.5840(4) -0.3442(5) 0.0220(15) Uani 1 1 d . . .
C6 C 0.0860(7) 0.5353(4) -0.2898(5) 0.0239(15) Uani 1 1 d . . .
H6A H 0.1019 0.4777 -0.2831 0.029 Uiso 1 1 calc R . .
C7 C -0.0185(7) 0.5705(4) -0.2478(5) 0.0246(16) Uani 1 1 d . . .
H7A H -0.0827 0.5375 -0.2178 0.029 Uiso 1 1 calc R . .
C8 C -0.0320(7) 0.6561(4) -0.2485(5) 0.0187(15) Uani 1 1 d . . .
H8A H -0.0997 0.6806 -0.2127 0.022 Uiso 1 1 calc R . .
P9 P 0.05026(18) 0.81273(10) -0.25901(13) 0.0177(4) Uani 1 1 d . . .
O9 O 0.1760(4) 0.8631(2) -0.2735(3) 0.0215(10) Uani 1 1 d . . .
C9 C 0.0511(6) 0.7063(4) -0.3002(5) 0.0166(14) Uani 1 1 d . . .
C10 C 0.1503(7) 0.6708(4) -0.3584(5) 0.0167(14) Uani 1 1 d . . .
O11 O 0.1552(4) 0.7746(2) -0.6435(3) 0.0215(10) Uani 1 1 d . . .
C11 C 0.0491(7) 0.7074(4) -0.6961(5) 0.0293(16) Uani 1 1 d . . .
H11A H 0.0506 0.6973 -0.7757 0.044 Uiso 1 1 calc R . .
H11B H -0.0564 0.7222 -0.6993 0.044 Uiso 1 1 calc R . .
H11C H 0.0820 0.6578 -0.6487 0.044 Uiso 1 1 calc R . .
O12 O 0.0058(4) 0.8192(2) -0.5117(3) 0.0179(9) Uani 1 1 d . . .
C12 C -0.0761(7) 0.8943(4) -0.5577(5) 0.0327(17) Uani 1 1 d . . .
H12A H -0.1797 0.8928 -0.5498 0.049 Uiso 1 1 calc R . .
H12B H -0.0861 0.8999 -0.6407 0.049 Uiso 1 1 calc R . .
H12C H -0.0180 0.9411 -0.5137 0.049 Uiso 1 1 calc R . .
O13 O 0.0509(5) 0.8118(2) -0.1267(3) 0.0225(10) Uani 1 1 d . . .
C13 C 0.1950(7) 0.8011(5) -0.0301(5) 0.0336(18) Uani 1 1 d . . .
H13A H 0.1736 0.8021 0.0442 0.050 Uiso 1 1 calc R . .
H13B H 0.2670 0.8455 -0.0311 0.050 Uiso 1 1 calc R . .
H13C H 0.2418 0.7482 -0.0384 0.050 Uiso 1 1 calc R . .
O14 O -0.1233(4) 0.8406(2) -0.3221(3) 0.0215(10) Uani 1 1 d . . .
C14 C -0.1760(8) 0.9174(4) -0.2956(6) 0.0300(17) Uani 1 1 d . . .
H14A H -0.2856 0.9247 -0.3427 0.045 Uiso 1 1 calc R . .
H14B H -0.1141 0.9613 -0.3137 0.045 Uiso 1 1 calc R . .
H14C H -0.1649 0.9193 -0.2121 0.045 Uiso 1 1 calc R . .

loop_
_atom_site_aniso_label
_atom_site_aniso_U_11
_atom_site_aniso_U_22
_atom_site_aniso_U_33
_atom_site_aniso_U_23
_atom_site_aniso_U_13
_atom_site_aniso_U_12
Se1 0.0243(4) 0.0249(4) 0.0206(4) 0.0021(3) 0.0020(3) -0.0065(3)
P1 0.0157(9) 0.0204(9) 0.0115(8) 0.0007(8) 0.0003(7) -0.0002(8)
C1 0.014(3) 0.023(4) 0.012(3) -0.008(3) -0.005(3) -0.005(3)
C2 0.021(4) 0.030(4) 0.016(4) -0.001(3) 0.007(3) -0.002(3)
C3 0.025(4) 0.030(4) 0.025(4) 0.005(3) 0.010(3) 0.012(3)
C4 0.020(4) 0.028(4) 0.020(4) -0.003(3) -0.001(3) 0.009(3)
C5 0.032(4) 0.021(4) 0.015(3) 0.004(3) 0.009(3) 0.009(3)
C6 0.024(4) 0.019(4) 0.025(4) 0.001(3) 0.004(3) -0.004(3)
C7 0.024(4) 0.026(4) 0.026(4) 0.000(3) 0.011(3) -0.013(3)
C8 0.016(4) 0.018(4) 0.019(3) -0.003(3) 0.001(3) 0.001(3)
P9 0.0174(9) 0.0195(9) 0.0129(8) 0.0009(7) 0.0006(7) 0.0020(7)
O9 0.017(2) 0.028(3) 0.017(2) -0.0030(19) 0.0028(19) -0.0047(19)
C9 0.012(3) 0.023(4) 0.008(3) 0.001(3) -0.005(3) -0.002(3)
C10 0.022(4) 0.016(4) 0.007(3) 0.000(3) -0.001(3) 0.002(3)
O11 0.026(3) 0.021(2) 0.014(2) -0.0008(18) 0.0025(19) -0.006(2)
C11 0.034(4) 0.032(4) 0.016(3) -0.004(3) 0.000(3) -0.004(3)
O12 0.017(2) 0.017(2) 0.017(2) 0.0060(18) 0.0030(18) 0.0013(19)
C12 0.025(4) 0.034(4) 0.030(4) 0.008(3) -0.003(3) 0.003(4)
O13 0.021(2) 0.029(3) 0.015(2) -0.0026(19) 0.0031(18) 0.003(2)
C13 0.013(4) 0.065(5) 0.012(4) -0.001(3) -0.010(3) 0.006(3)
O14 0.016(2) 0.022(2) 0.020(2) -0.0026(18) -0.0025(19) 0.0057(19)
C14 0.025(4) 0.021(4) 0.039(4) -0.002(3) 0.005(3) 0.005(3)

loop_
_atom_type_symbol
_atom_type_description
_atom_type_scat_dispersion_real
_atom_type_scat_dispersion_imag
_atom_type_scat_source
C C 0.0033 0.0016 'International Tables Vol C Tables 4.2.6.8 and 6.1.1.4'
H H 0.0000 0.0000 'International Tables Vol C Tables 4.2.6.8 and 6.1.1.4'
O O 0.0106 0.0060 'International Tables Vol C Tables 4.2.6.8 and 6.1.1.4'
P P 0.1023 0.0942 'International Tables Vol C Tables 4.2.6.8 and 6.1.1.4'
Se Se -0.0929 2.2259 'International Tables Vol C Tables 4.2.6.8 and 6.1.1.4'

loop_
_geom_angle_atom_site_label_1
_geom_angle_atom_site_label_2
_geom_angle_atom_site_label_3
_geom_angle
_geom_angle_site_symmetry_1
_geom_angle_site_symmetry_3
_geom_angle_publ_flag
O12 P1 O11 104.5(2) . . ?
O12 P1 C1 101.0(2) . . ?
O11 P1 C1 103.0(2) . . ?
O12 P1 Se1 119.94(16) . . ?
O11 P1 Se1 106.06(15) . . ?
C1 P1 Se1 120.22(19) . . ?
C2 C1 C10 118.6(5) . . ?
C2 C1 P1 110.5(4) . . ?
C10 C1 P1 129.6(4) . . ?
C1 C2 C3 122.6(6) . . ?
C4 C3 C2 119.1(6) . . ?
C3 C4 C5 121.7(6) . . ?
C4 C5 C6 118.7(5) . . ?
C4 C5 C10 119.7(5) . . ?
C6 C5 C10 121.5(5) . . ?
C7 C6 C5 120.5(6) . . ?
C6 C7 C8 119.6(6) . . ?
C9 C8 C7 121.8(5) . . ?
O9 P9 O14 118.6(2) . . ?
O9 P9 O13 112.3(2) . . ?
O14 P9 O13 99.2(2) . . ?
O9 P9 C9 115.5(2) . . ?
O14 P9 C9 103.7(2) . . ?
O13 P9 C9 105.6(2) . . ?
C8 C9 C10 120.3(5) . . ?
C8 C9 P9 112.8(4) . . ?
C10 C9 P9 125.6(4) . . ?
C5 C10 C9 115.5(5) . . ?
C5 C10 C1 116.7(5) . . ?
C9 C10 C1 127.8(5) . . ?
C11 O11 P1 120.8(3) . . ?
C12 O12 P1 120.4(3) . . ?
C13 O13 P9 120.6(3) . . ?
C14 O14 P9 120.4(4) . . ?

loop_
_geom_bond_atom_site_label_1
_geom_bond_atom_site_label_2
_geom_bond_distance
_geom_bond_site_symmetry_2
_geom_bond_publ_flag
Se1 P1 2.0743(17) . ?
P1 O12 1.587(4) . ?
P1 O11 1.598(4) . ?
P1 C1 1.802(6) . ?
C1 C2 1.389(8) . ?
C1 C10 1.442(8) . ?
C2 C3 1.392(8) . ?
C3 C4 1.344(8) . ?
C4 C5 1.415(8) . ?
C5 C6 1.427(8) . ?
C5 C10 1.432(8) . ?
C6 C7 1.346(8) . ?
C7 C8 1.400(8) . ?
C8 C9 1.396(8) . ?
P9 O9 1.467(4) . ?
P9 O14 1.580(4) . ?
P9 O13 1.597(4) . ?
P9 C9 1.806(6) . ?
C9 C10 1.436(8) . ?
O11 C11 1.460(7) . ?
O12 C12 1.446(7) . ?
O13 C13 1.452(7) . ?
O14 C14 1.414(7) . ?

loop_
_geom_torsion_atom_site_label_1
_geom_torsion_atom_site_label_2
_geom_torsion_atom_site_label_3
_geom_torsion_atom_site_label_4
_geom_torsion
_geom_torsion_site_symmetry_1
_geom_torsion_site_symmetry_2
_geom_torsion_site_symmetry_3
_geom_torsion_site_symmetry_4
_geom_torsion_publ_flag
O12 P1 C1 C2 156.2(4) . . . . ?
O11 P1 C1 C2 48.3(5) . . . . ?
Se1 P1 C1 C2 -69.3(5) . . . . ?
O12 P1 C1 C10 -10.9(6) . . . . ?
O11 P1 C1 C10 -118.7(5) . . . . ?
Se1 P1 C1 C10 123.7(5) . . . . ?
C10 C1 C2 C3 5.8(9) . . . . ?
P1 C1 C2 C3 -162.9(5) . . . . ?
C1 C2 C3 C4 4.2(9) . . . . ?
C2 C3 C4 C5 -5.9(9) . . . . ?
C3 C4 C5 C6 -178.5(6) . . . . ?
C3 C4 C5 C10 -2.5(9) . . . . ?
C4 C5 C6 C7 174.5(6) . . . . ?
C10 C5 C6 C7 -1.4(9) . . . . ?
C5 C6 C7 C8 -5.5(9) . . . . ?
C6 C7 C8 C9 5.3(9) . . . . ?
C7 C8 C9 C10 2.1(9) . . . . ?
C7 C8 C9 P9 -165.9(5) . . . . ?
O9 P9 C9 C8 158.9(4) . . . . ?
O14 P9 C9 C8 -69.6(4) . . . . ?
O13 P9 C9 C8 34.2(5) . . . . ?
O9 P9 C9 C10 -8.4(6) . . . . ?
O14 P9 C9 C10 123.2(5) . . . . ?
O13 P9 C9 C10 -133.0(5) . . . . ?
C4 C5 C10 C9 -167.6(5) . . . . ?
C6 C5 C10 C9 8.3(8) . . . . ?
C4 C5 C10 C1 12.1(8) . . . . ?
C6 C5 C10 C1 -172.0(5) . . . . ?
C8 C9 C10 C5 -8.5(8) . . . . ?
P9 C9 C10 C5 157.8(5) . . . . ?
C8 C9 C10 C1 171.8(5) . . . . ?
P9 C9 C10 C1 -21.8(8) . . . . ?
C2 C1 C10 C5 -13.5(8) . . . . ?
P1 C1 C10 C5 152.6(5) . . . . ?
C2 C1 C10 C9 166.1(5) . . . . ?
P1 C1 C10 C9 -27.7(9) . . . . ?
O12 P1 O11 C11 -50.6(5) . . . . ?
C1 P1 O11 C11 54.6(5) . . . . ?
Se1 P1 O11 C11 -178.2(4) . . . . ?
O11 P1 O12 C12 -81.5(4) . . . . ?
C1 P1 O12 C12 171.8(4) . . . . ?
Se1 P1 O12 C12 37.1(4) . . . . ?
O9 P9 O13 C13 -44.7(5) . . . . ?
O14 P9 O13 C13 -170.9(4) . . . . ?
C9 P9 O13 C13 81.9(5) . . . . ?
O9 P9 O14 C14 -60.4(5) . . . . ?
O13 P9 O14 C14 61.3(5) . . . . ?
C9 P9 O14 C14 169.9(4) . . . . ?

loop_
_cod_related_entry_id
_cod_related_entry_database
_cod_related_entry_code
1 ChemSpider 30652767
